data_1531515
loop_
_publ_author_name
'Hopfinger, T.'
'Couach, M.'
'Shcherban, O.O.'
'Gladyshevskii, R.E.'
'Galez, P.'
'Jorda, J.L.'
'Lomello-Tafin, M.'

_publ_section_title
;
 Intergrowth of structures in the Tl-Ba-Ca-Cu-O system
;
_journal_name_full 'Journal of Alloys Compd.'
_journal_page_first 237
_journal_page_last 248
_journal_volume 333
_journal_year 2002
_chemical_formula_sum 'Ba4 Ca4 Cu6 O19 Tl3'
_chemical_name_systematic 'Tl3 Ba4 Ca4 Cu6 O19'
_space_group_IT_number 139
_symmetry_space_group_name_Hall '-I 4 2'
_symmetry_space_group_name_H-M 'I 4/m m m'
_cell_angle_alpha 90
_cell_angle_beta 90
_cell_angle_gamma 90
_cell_formula_units_Z 2
_cell_length_a 3.84
_cell_length_b 3.84
_cell_length_c 67.4
_cell_volume 993.853
_citation_journal_id_ASTM JALCEU
_cod_data_source_file Hopfinger_JALCEU_2002_380.cif
_cod_data_source_block Ba4Ca4Cu6O19Tl3
_cod_original_cell_volume 993.8534
_cod_database_code 1531515

loop_
_symmetry_equiv_pos_as_xyz
x,y,z
-y,x,z
-x,-y,z
y,-x,z
x,-y,-z
y,x,-z
-x,y,-z
-y,-x,-z
-x,-y,-z
y,-x,-z
x,y,-z
-y,x,-z
-x,y,z
-y,-x,z
x,-y,z
y,x,z
x+1/2,y+1/2,z+1/2
-y+1/2,x+1/2,z+1/2
-x+1/2,-y+1/2,z+1/2
y+1/2,-x+1/2,z+1/2
x+1/2,-y+1/2,-z+1/2
y+1/2,x+1/2,-z+1/2
-x+1/2,y+1/2,-z+1/2
-y+1/2,-x+1/2,-z+1/2
-x+1/2,-y+1/2,-z+1/2
y+1/2,-x+1/2,-z+1/2
x+1/2,y+1/2,-z+1/2
-y+1/2,x+1/2,-z+1/2
-x+1/2,y+1/2,z+1/2
-y+1/2,-x+1/2,z+1/2
x+1/2,-y+1/2,z+1/2
y+1/2,x+1/2,z+1/2

loop_
_atom_site_label
_atom_site_type_symbol
_atom_site_fract_x
_atom_site_fract_y
_atom_site_fract_z
_atom_site_occupancy
_atom_site_U_iso_or_equiv
Cu2 Cu+2 0 0 0.118 1 0.0
O1 O-2 0.5 0.5 0 1 0.0
O4 O-2 0 0.5 0.118 1 0.0
Cu1 Cu+2 0 0 0.07 1 0.0
Ca2 Ca+2 0.5 0.5 0.141 1 0.0
Ba2 Ba+2 0.5 0.5 0.194 1 0.0
O5 O-2 0 0.5 0.164 1 0.0
O2 O-2 0 0 0.033 1 0.0
Ca1 Ca+2 0.5 0.5 0.093 1 0.0
Tl1 Tl+3 0 0 0 1 0.0
Tl2 Tl+3 0 0 0.233 1 0.0
O6 O-2 0 0 0.201 1 0.0
Ba1 Ba+2 0.5 0.5 0.041 1 0.0
O3 O-2 0 0.5 0.07 1 0.0
O7 O-2 0.5 0.5 0.233 1 0.0
Cu3 Cu+2 0 0 0.164 1 0.0
